data_2022605
loop_
_publ_author_name
'van Terwingen, Steven'
'Ebel, Ben'
'Wang, Ruimin'
'Englert, Ulli'

_publ_section_title
;
 Weaving a 2D net of hydrogen and halogen bonds: cocrystal of a pyrazolium
 bromide with tetrafluorodiiodobenzene
;
_journal_coeditor_code OC3013
_journal_issue 6
_journal_name_full 'Acta Crystallographica Section C'
_journal_page_first
;
;
_journal_paper_doi 10.1107/S2053229622004648
_journal_volume 78
_journal_year 2022
_chemical_formula_iupac 'C11 H17 N2 O2 +, Br -, 0.5C6 F4 I2, H2 O'
_chemical_formula_moiety 'C11 H17 N2 O2 +, Br -, 0.5(C6 F4 I2), H2 O'
_chemical_formula_sum 'C14 H19 Br F2 I N2 O3'
_chemical_formula_weight 508.12
_chemical_name_common 'Compound 3 (disordered, s21_32)'
_chemical_name_systematic
;
4-(2-Hydroxy-4-oxopent-2-en-3-yl)-1,3,5-trimethyl-1<i>H</i>-pyrazol-2-ium
bromide--1,2,4,5-tetrafluoro-3,6-diiodobenzene--water (2/1/2)
;
_space_group_crystal_system monoclinic
_space_group_IT_number 14
_space_group_name_Hall '-P 2ybc'
_space_group_name_H-M_alt 'P 1 21/c 1'
_atom_sites_solution_hydrogens mixed
_atom_sites_solution_primary dual
_audit_creation_method SHELXL-2013
_cell_angle_alpha 90
_cell_angle_beta 90.6281(5)
_cell_angle_gamma 90
_cell_formula_units_Z 4
_cell_length_a 12.9151(2)
_cell_length_b 11.3061(2)
_cell_length_c 12.5239(2)
_cell_measurement_reflns_used 9900
_cell_measurement_temperature 100(2)
_cell_measurement_theta_max 44.78
_cell_measurement_theta_min 2.39
_cell_volume 1828.62(5)
_computing_cell_refinement
;
SAINT (Bruker, 2009)
;
_computing_data_collection
;
SMART (Bruker, 2009)
;
_computing_data_reduction
;
SAINT (Bruker, 2009)
;
_computing_molecular_graphics
;
PLATON (Spek, 2020)
;
_computing_structure_refinement
;
SHELXL2018 (Sheldrick, 2015<i>b</i>)
;
_computing_structure_solution
;
SHELXT2014 (Sheldrick, 2015<i>a</i>)
;
_diffrn_ambient_temperature 100(2)
_diffrn_measured_fraction_theta_full 1.000
_diffrn_measured_fraction_theta_max 0.993
_diffrn_measurement_device_type 'Bruker APEX CCD'
_diffrn_measurement_method '\w scans'
_diffrn_radiation_monochromator 'multilayer optics'
_diffrn_radiation_source microsource
_diffrn_radiation_type MoK\a
_diffrn_radiation_wavelength 0.71073
_diffrn_reflns_av_R_equivalents 0.0906
_diffrn_reflns_av_unetI/netI 0.0380
_diffrn_reflns_limit_h_max 25
_diffrn_reflns_limit_h_min -25
_diffrn_reflns_limit_k_max 22
_diffrn_reflns_limit_k_min -21
_diffrn_reflns_limit_l_max 24
_diffrn_reflns_limit_l_min -24
_diffrn_reflns_number 170884
_diffrn_reflns_theta_full 25.242
_diffrn_reflns_theta_max 45.203
_diffrn_reflns_theta_min 1.577
_exptl_absorpt_coefficient_mu 3.969
_exptl_absorpt_correction_T_max 0.7488
_exptl_absorpt_correction_T_min 0.5628
_exptl_absorpt_correction_type multi-scan
_exptl_absorpt_process_details
;
(SADABS; Bruker, 2008)
;
_exptl_crystal_colour colorless
_exptl_crystal_density_diffrn 1.846
_exptl_crystal_description block
_exptl_crystal_F_000 988
_exptl_crystal_size_max 0.190
_exptl_crystal_size_mid 0.150
_exptl_crystal_size_min 0.080
_refine_diff_density_max 1.194
_refine_diff_density_min -0.782
_refine_ls_extinction_method none
_refine_ls_goodness_of_fit_ref 1.102
_refine_ls_hydrogen_treatment mixed
_refine_ls_matrix_type full
_refine_ls_number_parameters 235
_refine_ls_number_reflns 15145
_refine_ls_number_restraints 5
_refine_ls_restrained_S_all 1.102
_refine_ls_R_factor_all 0.0622
_refine_ls_R_factor_gt 0.0420
_refine_ls_shift/su_max 0.004
_refine_ls_shift/su_mean 0.000
_refine_ls_structure_factor_coef Fsqd
_refine_ls_weighting_details 'w=1/[\s^2^(Fo^2^)+(0.0278P)^2^+1.1016P] where P=(Fo^2^+2Fc^2^)/3'
_refine_ls_weighting_scheme calc
_refine_ls_wR_factor_gt 0.0841
_refine_ls_wR_factor_ref 0.0927
_reflns_number_gt 11531
_reflns_number_total 15145
_reflns_threshold_expression 'I > 2\s(I)'
_cod_data_source_file oc3013sup1.cif
_cod_data_source_block 3
_cod_original_sg_symbol_H-M 'P 21/c'
_cod_database_code 2022605
_shelx_space_group_comment
;
The symmetry employed for this shelxl refinement is uniquely defined
by the following loop, which should always be used as a source of
symmetry information in preference to the above space-group names.
They are only intended as comments.
;
_shelx_estimated_absorpt_t_min 0.519
_shelx_estimated_absorpt_t_max 0.742

loop_
_space_group_symop_operation_xyz
'x, y, z'
'-x, y+1/2, -z+1/2'
'-x, -y, -z'
'x, -y-1/2, z-1/2'

loop_
_atom_site_type_symbol
_atom_site_label
_atom_site_fract_x
_atom_site_fract_y
_atom_site_fract_z
_atom_site_U_iso_or_equiv
_atom_site_adp_type
_atom_site_calc_flag
_atom_site_occupancy
_atom_site_disorder_assembly
_atom_site_disorder_group
I I1 0.73674(2) 0.41461(2) 0.11625(2) 0.02081(3) Uani d 1 . .
Br Br1 0.97406(2) 0.38714(2) 0.21245(2) 0.02397(4) Uani d 1 . .
F F1 0.67254(9) 0.63142(11) -0.03307(10) 0.0282(2) Uani d 1 . .
F F2 0.50517(9) 0.30380(10) 0.12555(9) 0.0268(2) Uani d 1 . .
O O1 0.46657(11) 0.48290(15) 0.69217(13) 0.0307(3) Uani d 1 . .
H H1 0.498(3) 0.429(3) 0.735(2) 0.046 Uiso d 1 . .
O O2 0.59044(13) 0.36408(13) 0.79672(12) 0.0313(3) Uani d 1 . .
N N1 0.85864(11) 0.61853(13) 0.51320(11) 0.0193(2) Uani d 1 . .
N N2 0.85211(10) 0.70749(12) 0.58490(10) 0.0178(2) Uani d 1 . .
C C1 0.51657(15) 0.63681(19) 0.57551(17) 0.0283(3) Uani d 1 . .
H H1A 0.454428 0.614524 0.534657 0.042 Uiso calc 1 . .
H H1B 0.573895 0.650592 0.526420 0.042 Uiso calc 1 . .
H H1C 0.502878 0.709230 0.615968 0.042 Uiso calc 1 . .
C C2 0.54480(13) 0.53933(16) 0.65098(14) 0.0233(3) Uani d 1 . .
C C3 0.64711(13) 0.51070(14) 0.67724(12) 0.0195(2) Uani d 1 . .
C C4 0.66549(16) 0.41981(15) 0.75456(14) 0.0238(3) Uani d 1 . .
C C5 0.77267(18) 0.38794(18) 0.79002(16) 0.0299(4) Uani d 1 . .
H H5A 0.769346 0.337107 0.853273 0.045 Uiso calc 1 . .
H H5B 0.811254 0.460117 0.807605 0.045 Uiso calc 1 . .
H H5C 0.807743 0.345672 0.732459 0.045 Uiso calc 1 . .
C C6 0.77563(16) 0.42831(18) 0.46744(16) 0.0285(4) Uani d 1 . .
H H6A 0.723646 0.443544 0.411526 0.043 Uiso calc 1 . .
H H6B 0.753163 0.361695 0.511570 0.043 Uiso calc 1 . .
H H6C 0.842007 0.409125 0.434459 0.043 Uiso calc 1 . .
C C7 0.78788(12) 0.53556(14) 0.53547(12) 0.0186(2) Uani d 1 . .
C C8 0.73404(12) 0.57282(13) 0.62543(12) 0.0175(2) Uani d 1 . .
C C9 0.77738(12) 0.68216(14) 0.65480(12) 0.0183(2) Uani d 1 . .
C C10 0.75123(16) 0.76026(16) 0.74613(15) 0.0267(3) Uani d 1 . .
H H10A 0.803194 0.750493 0.803064 0.040 Uiso calc 1 . .
H H10B 0.682820 0.738923 0.773213 0.040 Uiso calc 1 . .
H H10C 0.750445 0.842826 0.722332 0.040 Uiso calc 1 . .
O O3A 1.00897(12) 0.61454(14) 0.37201(13) 0.0262(3) Uani d 0.911(4) A 1
H H1OA 1.002(3) 0.565(3) 0.320(2) 0.039 Uiso d 0.911(4) A 1
H H2OA 1.017(3) 0.678(2) 0.335(2) 0.039 Uiso d 0.911(4) A 1
C C11A 0.92489(15) 0.80766(17) 0.57991(16) 0.0232(3) Uani d 0.911(4) A 1
H H11A 0.902248 0.870205 0.628538 0.035 Uiso calc 0.911(4) A 1
H H11B 0.926528 0.838496 0.506820 0.035 Uiso calc 0.911(4) A 1
H H11C 0.994315 0.780886 0.601060 0.035 Uiso calc 0.911(4) A 1
H H1NA 0.909(2) 0.622(3) 0.465(2) 0.029 Uiso d 0.911(4) A 1
O O3B 0.9886(11) 0.8766(13) 0.5562(12) 0.023(3) Uiso d 0.089(4) A 2
H H1OB 0.984879 0.937116 0.596307 0.034 Uiso d 0.089(4) A 2
H H2OB 0.997932 0.879197 0.489170 0.034 Uiso d 0.089(4) A 2
C C11B 0.9465(17) 0.6060(19) 0.4390(17) 0.025(4) Uiso d 0.089(4) A 2
H H11D 0.995758 0.547881 0.467638 0.037 Uiso calc 0.089(4) A 2
H H11E 0.981147 0.682510 0.431006 0.037 Uiso calc 0.089(4) A 2
H H11F 0.920604 0.579215 0.369206 0.037 Uiso calc 0.089(4) A 2
H H1NB 0.896235 0.762217 0.575569 0.029 Uiso d 0.089(4) A 2
C C12 0.58783(13) 0.56515(15) -0.01557(13) 0.0199(2) Uani d 1 . .
C C13 0.59468(12) 0.46488(14) 0.04826(12) 0.0188(2) Uani d 1 . .
C C14 0.50476(13) 0.40086(14) 0.06350(12) 0.0191(2) Uani d 1 . .

loop_
_atom_site_aniso_label
_atom_site_aniso_U_11
_atom_site_aniso_U_22
_atom_site_aniso_U_33
_atom_site_aniso_U_12
_atom_site_aniso_U_13
_atom_site_aniso_U_23
I1 0.02104(4) 0.02089(5) 0.02042(4) 0.00294(3) -0.00322(3) -0.00171(3)
Br1 0.02419(7) 0.02176(7) 0.02585(8) 0.00514(6) -0.00477(6) -0.00142(6)
F1 0.0227(5) 0.0302(6) 0.0315(5) -0.0069(4) -0.0026(4) 0.0069(4)
F2 0.0309(5) 0.0222(5) 0.0272(5) -0.0026(4) -0.0053(4) 0.0084(4)
O1 0.0243(6) 0.0336(7) 0.0345(7) -0.0083(5) 0.0103(5) -0.0075(6)
O2 0.0438(8) 0.0241(6) 0.0264(6) -0.0107(6) 0.0125(6) -0.0007(5)
N1 0.0177(5) 0.0211(6) 0.0192(5) -0.0008(4) 0.0036(4) -0.0015(4)
N2 0.0178(5) 0.0179(5) 0.0176(5) 0.0000(4) 0.0015(4) 0.0008(4)
C1 0.0220(7) 0.0287(9) 0.0341(9) 0.0037(6) 0.0011(6) -0.0030(7)
C2 0.0218(7) 0.0242(7) 0.0242(7) -0.0029(5) 0.0066(5) -0.0068(5)
C3 0.0224(6) 0.0175(6) 0.0187(6) -0.0020(5) 0.0048(5) -0.0008(4)
C4 0.0332(8) 0.0186(6) 0.0198(6) -0.0023(6) 0.0060(6) -0.0022(5)
C5 0.0393(10) 0.0249(8) 0.0257(8) 0.0020(7) 0.0016(7) 0.0046(6)
C6 0.0286(8) 0.0289(9) 0.0283(8) -0.0064(6) 0.0077(6) -0.0111(6)
C7 0.0184(6) 0.0201(6) 0.0174(5) -0.0005(5) 0.0013(4) -0.0015(4)
C8 0.0185(6) 0.0167(6) 0.0172(5) -0.0001(4) 0.0024(4) 0.0004(4)
C9 0.0206(6) 0.0171(6) 0.0173(5) 0.0006(4) 0.0021(4) 0.0013(4)
C10 0.0355(9) 0.0205(7) 0.0242(7) -0.0037(6) 0.0087(6) -0.0036(5)
O3A 0.0270(7) 0.0243(7) 0.0276(7) -0.0007(5) 0.0098(5) -0.0017(5)
C11A 0.0246(8) 0.0192(7) 0.0260(8) -0.0050(6) 0.0027(6) 0.0011(6)
C12 0.0206(6) 0.0195(6) 0.0196(6) -0.0022(5) -0.0021(5) 0.0011(4)
C13 0.0208(6) 0.0183(6) 0.0172(5) 0.0008(5) -0.0034(4) -0.0006(4)
C14 0.0236(6) 0.0166(6) 0.0172(5) -0.0002(5) -0.0030(5) 0.0007(4)

loop_
_atom_type_symbol
_atom_type_description
_atom_type_scat_dispersion_real
_atom_type_scat_dispersion_imag
_atom_type_scat_source
C C 0.0033 0.0016 'International Tables Vol C Tables 4.2.6.8 and 6.1.1.4'
H H 0.0000 0.0000 'International Tables Vol C Tables 4.2.6.8 and 6.1.1.4'
N N 0.0061 0.0033 'International Tables Vol C Tables 4.2.6.8 and 6.1.1.4'
O O 0.0106 0.0060 'International Tables Vol C Tables 4.2.6.8 and 6.1.1.4'
F F 0.0171 0.0103 'International Tables Vol C Tables 4.2.6.8 and 6.1.1.4'
Br Br -0.2901 2.4595 'International Tables Vol C Tables 4.2.6.8 and 6.1.1.4'
I I -0.4742 1.8119 'International Tables Vol C Tables 4.2.6.8 and 6.1.1.4'

loop_
_geom_angle_atom_site_label_1
_geom_angle_atom_site_label_2
_geom_angle_atom_site_label_3
_geom_angle_site_symmetry_1
_geom_angle_site_symmetry_3
_geom_angle
_geom_angle_publ_flag
C2 O1 H1 . . 102(2) ?
C7 N1 N2 . . 109.55(13) ?
C7 N1 C11B . . 126.3(9) ?
N2 N1 C11B . . 122.8(9) ?
C7 N1 H1NA . . 132(2) ?
N2 N1 H1NA . . 118(2) ?
C9 N2 N1 . . 108.99(13) ?
C9 N2 C11A . . 130.98(14) ?
N1 N2 C11A . . 119.95(13) ?
C9 N2 H1NB . . 137.18(15) ?
N1 N2 H1NB . . 113.79(13) ?
C2 C1 H1A . . 109.5 ?
C2 C1 H1B . . 109.5 ?
H1A C1 H1B . . 109.5 ?
C2 C1 H1C . . 109.5 ?
H1A C1 H1C . . 109.5 ?
H1B C1 H1C . . 109.5 ?
O1 C2 C3 . . 121.87(18) ?
O1 C2 C1 . . 115.20(17) ?
C3 C2 C1 . . 122.93(16) ?
C2 C3 C4 . . 118.41(16) ?
C2 C3 C8 . . 120.48(15) ?
C4 C3 C8 . . 121.11(15) ?
O2 C4 C3 . . 120.93(18) ?
O2 C4 C5 . . 117.64(17) ?
C3 C4 C5 . . 121.42(16) ?
C4 C5 H5A . . 109.5 ?
C4 C5 H5B . . 109.5 ?
H5A C5 H5B . . 109.5 ?
C4 C5 H5C . . 109.5 ?
H5A C5 H5C . . 109.5 ?
H5B C5 H5C . . 109.5 ?
C7 C6 H6A . . 109.5 ?
C7 C6 H6B . . 109.5 ?
H6A C6 H6B . . 109.5 ?
C7 C6 H6C . . 109.5 ?
H6A C6 H6C . . 109.5 ?
H6B C6 H6C . . 109.5 ?
N1 C7 C8 . . 107.67(14) ?
N1 C7 C6 . . 121.26(14) ?
C8 C7 C6 . . 131.05(15) ?
C7 C8 C9 . . 106.04(13) ?
C7 C8 C3 . . 126.71(14) ?
C9 C8 C3 . . 127.23(14) ?
N2 C9 C8 . . 107.74(13) ?
N2 C9 C10 . . 123.13(15) ?
C8 C9 C10 . . 129.12(14) ?
C9 C10 H10A . . 109.5 ?
C9 C10 H10B . . 109.5 ?
H10A C10 H10B . . 109.5 ?
C9 C10 H10C . . 109.5 ?
H10A C10 H10C . . 109.5 ?
H10B C10 H10C . . 109.5 ?
H1OA O3A H2OA . . 99(3) ?
N2 C11A H11A . . 109.5 ?
N2 C11A H11B . . 109.5 ?
H11A C11A H11B . . 109.5 ?
N2 C11A H11C . . 109.5 ?
H11A C11A H11C . . 109.5 ?
H11B C11A H11C . . 109.5 ?
H1OB O3B H2OB . . 124.5 ?
N1 C11B H11D . . 109.5 ?
N1 C11B H11E . . 109.5 ?
H11D C11B H11E . . 109.5 ?
N1 C11B H11F . . 109.5 ?
H11D C11B H11F . . 109.5 ?
H11E C11B H11F . . 109.5 ?
F1 C12 C14 . 3_665 118.30(14) ?
F1 C12 C13 . . 120.07(14) ?
C14 C12 C13 3_665 . 121.63(15) ?
C14 C13 C12 . . 117.26(14) ?
C14 C13 I1 . . 122.36(11) ?
C12 C13 I1 . . 120.38(12) ?
F2 C14 C13 . . 120.58(14) ?
F2 C14 C12 . 3_665 118.32(15) ?
C13 C14 C12 . 3_665 121.11(14) ?

loop_
_geom_bond_atom_site_label_1
_geom_bond_atom_site_label_2
_geom_bond_site_symmetry_2
_geom_bond_distance
_geom_bond_publ_flag
I1 C13 . 2.0929(15) ?
F1 C12 . 1.346(2) ?
F2 C14 . 1.3446(19) ?
O1 C2 . 1.306(2) ?
O1 H1 . 0.903(18) ?
O2 C4 . 1.275(2) ?
N1 C7 . 1.341(2) ?
N1 N2 . 1.3516(19) ?
N1 C11B . 1.48(2) ?
N1 H1NA . 0.891(17) ?
N2 C9 . 1.341(2) ?
N2 C11A . 1.474(2) ?
N2 H1NB . 0.8501(13) ?
C1 C2 . 1.494(3) ?
C1 H1A . 0.9800 ?
C1 H1B . 0.9800 ?
C1 H1C . 0.9800 ?
C2 C3 . 1.396(2) ?
C3 C4 . 1.430(2) ?
C3 C8 . 1.480(2) ?
C4 C5 . 1.493(3) ?
C5 H5A . 0.9800 ?
C5 H5B . 0.9800 ?
C5 H5C . 0.9800 ?
C6 C7 . 1.489(2) ?
C6 H6A . 0.9800 ?
C6 H6B . 0.9800 ?
C6 H6C . 0.9800 ?
C7 C8 . 1.396(2) ?
C8 C9 . 1.404(2) ?
C9 C10 . 1.487(2) ?
C10 H10A . 0.9800 ?
C10 H10B . 0.9800 ?
C10 H10C . 0.9800 ?
O3A H1OA . 0.870(18) ?
O3A H2OA . 0.863(18) ?
C11A H11A . 0.9800 ?
C11A H11B . 0.9800 ?
C11A H11C . 0.9800 ?
O3B H1OB . 0.8500 ?
O3B H2OB . 0.8500 ?
C11B H11D . 0.9800 ?
C11B H11E . 0.9800 ?
C11B H11F . 0.9800 ?
C12 C14 3_665 1.386(2) ?
C12 C13 . 1.389(2) ?
C13 C14 . 1.383(2) ?

loop_
_geom_hbond_atom_site_label_D
_geom_hbond_atom_site_label_H
_geom_hbond_atom_site_label_A
_geom_hbond_site_symmetry_A
_geom_hbond_distance_DH
_geom_hbond_distance_HA
_geom_hbond_distance_DA
_geom_hbond_angle_DHA
_geom_hbond_publ_flag
O1 H1 O2 . 0.903(18) 1.59(2) 2.456(3) 159(3) yes
O3A^a H1OA^a Br1 . 0.870(18) 2.44(2) 3.2843(16) 165(3) yes
O3A^a H2OA^a Br1 2_755 0.863(18) 2.44(2) 3.2667(16) 161(3) yes
N1 H1NA^a O3A^a . 0.891(17) 1.753(18) 2.641(2) 174(3) yes
O3B^b H1OB^b Br1 4_576 0.85 2.47 3.317(15) 179.9 yes
O3B^b H2OB^b Br1 2_755 0.85 2.56 3.406(15) 179.9 yes
N2 H1NB^b O3B^b . 0.8501(13) 1.778(15) 2.628(15) 179.9(6) yes

_cod_database_fobs_code 2022605
